data_2232556
loop_
_publ_author_name
'Zhang, Wen-Shen'
'Liu, Zhi-Juan'
'Xu, Feng'
'Xun, Qi-Ning'

_publ_section_title
;
 Dibromidobis{1-[4-(pyridin-4-yl)phenyl]ethanone-\k<i>N</i>}mercury(II)
;
_journal_coeditor_code BH2387
_journal_issue 12
_journal_name_full 'Acta Crystallographica Section E'
_journal_page_first m1849
_journal_paper_doi 10.1107/S1600536811049993
_journal_volume 67
_journal_year 2011
_chemical_formula_iupac '[Hg Br2 (C13 H11 N O)2]'
_chemical_formula_moiety 'C26 H22 Br2 Hg N2 O2'
_chemical_formula_sum 'C26 H22 Br2 Hg N2 O2'
_chemical_formula_weight 754.87
_chemical_name_systematic
;
Dibromidobis{1-[4-(pyridin-4-yl)phenyl]ethanone-\k<i>N</i>}mercury(II)
;
_space_group_IT_number 15
_symmetry_cell_setting monoclinic
_symmetry_space_group_name_Hall '-C 2yc'
_symmetry_space_group_name_H-M 'C 1 2/c 1'
_atom_sites_solution_hydrogens geom
_atom_sites_solution_primary direct
_atom_sites_solution_secondary difmap
_cell_angle_alpha 90.00
_cell_angle_beta 102.453(6)
_cell_angle_gamma 90.00
_cell_formula_units_Z 4
_cell_length_a 16.656(6)
_cell_length_b 5.296(2)
_cell_length_c 29.442(11)
_cell_measurement_reflns_used 1208
_cell_measurement_temperature 298(2)
_cell_measurement_theta_max 18.548
_cell_measurement_theta_min 2.504
_cell_volume 2536.0(16)
_computing_cell_refinement 'SAINT (Bruker, 2003)'
_computing_data_collection 'SMART (Bruker, 2003)'
_computing_data_reduction 'SAINT (Bruker, 2003)'
_computing_molecular_graphics 'SHELXTL (Sheldrick, 2008)'
_computing_publication_material 'SHELXTL (Sheldrick, 2008)'
_computing_structure_refinement 'SHELXL97 (Sheldrick, 2008)'
_computing_structure_solution 'SHELXS97 (Sheldrick, 2008)'
_diffrn_ambient_temperature 298(2)
_diffrn_measured_fraction_theta_full 0.994
_diffrn_measured_fraction_theta_max 0.994
_diffrn_measurement_device_type 'Bruker SMART APEX'
_diffrn_measurement_method '\f and \w scans'
_diffrn_radiation_monochromator graphite
_diffrn_radiation_source 'fine-focus sealed tube'
_diffrn_radiation_type MoK\a
_diffrn_radiation_wavelength 0.71073
_diffrn_reflns_av_R_equivalents 0.0469
_diffrn_reflns_av_sigmaI/netI 0.0640
_diffrn_reflns_limit_h_max 20
_diffrn_reflns_limit_h_min -17
_diffrn_reflns_limit_k_max 6
_diffrn_reflns_limit_k_min -6
_diffrn_reflns_limit_l_max 30
_diffrn_reflns_limit_l_min -35
_diffrn_reflns_number 6208
_diffrn_reflns_theta_full 25.49
_diffrn_reflns_theta_max 25.49
_diffrn_reflns_theta_min 2.50
_exptl_absorpt_coefficient_mu 9.246
_exptl_absorpt_correction_T_max 0.3376
_exptl_absorpt_correction_T_min 0.3376
_exptl_absorpt_correction_type multi-scan
_exptl_absorpt_process_details '(SADABS; Bruker, 2003)'
_exptl_crystal_colour colourless
_exptl_crystal_density_diffrn 1.977
_exptl_crystal_density_method 'not measured'
_exptl_crystal_description block
_exptl_crystal_F_000 1432
_exptl_crystal_size_max 0.15
_exptl_crystal_size_mid 0.15
_exptl_crystal_size_min 0.15
_refine_diff_density_max 1.028
_refine_diff_density_min -0.412
_refine_ls_extinction_method none
_refine_ls_goodness_of_fit_ref 0.993
_refine_ls_hydrogen_treatment constr
_refine_ls_matrix_type full
_refine_ls_number_constraints 0
_refine_ls_number_parameters 151
_refine_ls_number_reflns 2358
_refine_ls_number_restraints 25
_refine_ls_restrained_S_all 1.005
_refine_ls_R_factor_all 0.1042
_refine_ls_R_factor_gt 0.0520
_refine_ls_shift/su_max 0.001
_refine_ls_shift/su_mean 0.000
_refine_ls_structure_factor_coef Fsqd
_refine_ls_weighting_details 'calc w=1/[\s^2^(Fo^2^)+(0.0626P)^2^] where P=(Fo^2^+2Fc^2^)/3'
_refine_ls_weighting_scheme calc
_refine_ls_wR_factor_gt 0.1141
_refine_ls_wR_factor_ref 0.1305
_reflns_number_gt 1339
_reflns_number_total 2358
_reflns_threshold_expression I>2\s(I)
_cod_data_source_file bh2387.cif
_cod_data_source_block I
_cod_original_cell_volume 2535.8(16)
_cod_original_sg_symbol_H-M 'C 2/c'
_cod_database_code 2232556
_cod_database_fobs_code 2232556

loop_
_symmetry_equiv_pos_as_xyz
'x, y, z'
'-x, y, -z+1/2'
'x+1/2, y+1/2, z'
'-x+1/2, y+1/2, -z+1/2'
'-x, -y, -z'
'x, -y, z-1/2'
'-x+1/2, -y+1/2, -z'
'x+1/2, -y+1/2, z-1/2'

loop_
_atom_site_type_symbol
_atom_site_label
_atom_site_fract_x
_atom_site_fract_y
_atom_site_fract_z
_atom_site_U_iso_or_equiv
_atom_site_adp_type
_atom_site_calc_flag
_atom_site_refinement_flags
_atom_site_occupancy
_atom_site_symmetry_multiplicity
Br Br1 1.09304(9) 1.3414(3) 0.69925(5) 0.1331(5) Uani d . 1 1
C C1 0.9296(7) 0.848(2) 0.6587(5) 0.114(4) Uani d . 1 1
H H1 0.9746 0.9148 0.6488 0.137 Uiso calc R 1 1
C C2 0.8806(8) 0.675(2) 0.6305(5) 0.115(4) Uani d U 1 1
H H2 0.8933 0.6333 0.6021 0.138 Uiso calc R 1 1
C C3 0.8158(5) 0.5649(18) 0.6421(3) 0.069(2) Uani d . 1 1
C C4 0.8052(8) 0.640(3) 0.6837(5) 0.118(4) Uani d U 1 1
H H4 0.7634 0.5656 0.6955 0.142 Uiso calc R 1 1
C C5 0.8535(8) 0.823(3) 0.7101(4) 0.120(4) Uani d . 1 1
H H5 0.8398 0.8759 0.7376 0.145 Uiso calc R 1 1
C C6 0.7626(6) 0.3795(17) 0.6137(3) 0.073(2) Uani d . 1 1
C C7 0.7812(8) 0.257(2) 0.5769(5) 0.123(4) Uani d U 1 1
H H7 0.8308 0.2937 0.5688 0.147 Uiso calc R 1 1
C C8 0.7310(8) 0.081(3) 0.5511(5) 0.130(5) Uani d . 1 1
H H8 0.7470 0.0032 0.5262 0.156 Uiso calc R 1 1
C C9 0.6581(6) 0.0203(17) 0.5617(3) 0.079(3) Uani d . 1 1
C C10 0.6395(8) 0.137(2) 0.5987(5) 0.112(4) Uani d . 1 1
H H10 0.5907 0.0956 0.6075 0.134 Uiso calc R 1 1
C C11 0.6896(8) 0.313(2) 0.6235(5) 0.118(4) Uani d . 1 1
H H11 0.6732 0.3910 0.6483 0.142 Uiso calc R 1 1
C C12 0.6030(7) -0.170(2) 0.5337(4) 0.103(3) Uani d U 1 1
C C13 0.5286(8) -0.260(2) 0.5499(5) 0.122(4) Uani d U 1 1
H H13A 0.4970 -0.3703 0.5269 0.183 Uiso calc R 1 1
H H13B 0.4956 -0.1182 0.5546 0.183 Uiso calc R 1 1
H H13C 0.5455 -0.3508 0.5786 0.183 Uiso calc R 1 1
Hg Hg1 1.0000 1.21208(11) 0.7500 0.0886(3) Uani d S 1 2
N N1 0.9161(5) 0.9236(15) 0.6984(3) 0.080(2) Uani d . 1 1
O O1 0.6156(6) -0.2498(18) 0.4976(4) 0.147(4) Uani d . 1 1

loop_
_atom_site_aniso_label
_atom_site_aniso_U_11
_atom_site_aniso_U_22
_atom_site_aniso_U_33
_atom_site_aniso_U_12
_atom_site_aniso_U_13
_atom_site_aniso_U_23
Br1 0.1385(11) 0.1556(13) 0.1188(11) -0.0357(9) 0.0583(8) 0.0154(9)
C1 0.106(9) 0.126(10) 0.128(11) -0.044(7) 0.062(8) -0.044(8)
C2 0.120(7) 0.128(7) 0.113(7) -0.019(6) 0.059(6) -0.028(6)
C3 0.070(6) 0.082(6) 0.058(6) 0.002(5) 0.021(5) 0.011(5)
C4 0.112(7) 0.150(8) 0.102(7) -0.031(6) 0.042(6) -0.003(6)
C5 0.108(9) 0.175(12) 0.085(8) -0.053(9) 0.035(7) -0.031(8)
C6 0.079(6) 0.067(6) 0.071(6) 0.005(5) 0.012(5) 0.003(5)
C7 0.100(7) 0.146(8) 0.130(8) -0.023(6) 0.040(6) -0.036(7)
C8 0.100(9) 0.166(12) 0.133(11) -0.033(9) 0.044(8) -0.052(10)
C9 0.086(7) 0.077(6) 0.070(7) 0.000(5) 0.008(5) 0.006(5)
C10 0.109(9) 0.123(9) 0.115(10) -0.035(8) 0.049(8) -0.006(8)
C11 0.119(10) 0.131(10) 0.113(10) -0.045(8) 0.042(8) -0.048(8)
C12 0.116(9) 0.101(8) 0.087(8) -0.008(7) 0.008(7) -0.004(7)
C13 0.130(10) 0.121(9) 0.111(9) -0.050(8) 0.019(7) -0.006(7)
Hg1 0.0841(4) 0.1019(5) 0.0846(5) 0.000 0.0283(3) 0.000
N1 0.071(5) 0.096(6) 0.074(6) -0.001(4) 0.016(4) -0.007(5)
O1 0.153(8) 0.178(9) 0.110(7) -0.043(6) 0.031(6) -0.048(6)

loop_
_atom_type_symbol
_atom_type_description
_atom_type_scat_dispersion_real
_atom_type_scat_dispersion_imag
_atom_type_scat_source
C C 0.0033 0.0016 'International Tables Vol C Tables 4.2.6.8 and 6.1.1.4'
H H 0.0000 0.0000 'International Tables Vol C Tables 4.2.6.8 and 6.1.1.4'
N N 0.0061 0.0033 'International Tables Vol C Tables 4.2.6.8 and 6.1.1.4'
O O 0.0106 0.0060 'International Tables Vol C Tables 4.2.6.8 and 6.1.1.4'
Br Br -0.2901 2.4595 'International Tables Vol C Tables 4.2.6.8 and 6.1.1.4'
Hg Hg -2.3894 9.2266 'International Tables Vol C Tables 4.2.6.8 and 6.1.1.4'

loop_
_geom_angle_atom_site_label_1
_geom_angle_atom_site_label_2
_geom_angle_atom_site_label_3
_geom_angle_site_symmetry_1
_geom_angle_site_symmetry_3
_geom_angle
N1 C1 C2 . . 123.4(10)
N1 C1 H1 . . 118.3
C2 C1 H1 . . 118.3
C3 C2 C1 . . 122.8(11)
C3 C2 H2 . . 118.6
C1 C2 H2 . . 118.6
C2 C3 C4 . . 112.3(10)
C2 C3 C6 . . 124.9(9)
C4 C3 C6 . . 122.7(9)
C3 C4 C5 . . 123.2(11)
C3 C4 H4 . . 118.4
C5 C4 H4 . . 118.4
N1 C5 C4 . . 123.0(11)
N1 C5 H5 . . 118.5
C4 C5 H5 . . 118.5
C11 C6 C7 . . 114.5(10)
C11 C6 C3 . . 121.0(9)
C7 C6 C3 . . 124.4(10)
C6 C7 C8 . . 123.6(12)
C6 C7 H7 . . 118.2
C8 C7 H7 . . 118.2
C9 C8 C7 . . 120.4(12)
C9 C8 H8 . . 119.8
C7 C8 H8 . . 119.8
C10 C9 C8 . . 116.7(10)
C10 C9 C12 . . 122.5(11)
C8 C9 C12 . . 120.8(11)
C9 C10 C11 . . 122.0(11)
C9 C10 H10 . . 119.0
C11 C10 H10 . . 119.0
C10 C11 C6 . . 122.7(11)
C10 C11 H11 . . 118.6
C6 C11 H11 . . 118.6
O1 C12 C9 . . 121.4(12)
O1 C12 C13 . . 118.9(11)
C9 C12 C13 . . 119.6(11)
C12 C13 H13A . . 109.5
C12 C13 H13B . . 109.5
H13A C13 H13B . . 109.5
C12 C13 H13C . . 109.5
H13A C13 H13C . . 109.5
H13B C13 H13C . . 109.5
N1 Hg1 N1 . 2_756 100.3(4)
N1 Hg1 Br1 . . 98.7(2)
N1 Hg1 Br1 2_756 . 101.8(2)
N1 Hg1 Br1 . 2_756 101.8(2)
N1 Hg1 Br1 2_756 2_756 98.7(2)
Br1 Hg1 Br1 . 2_756 147.81(9)
C5 N1 C1 . . 115.1(9)
C5 N1 Hg1 . . 119.5(7)
C1 N1 Hg1 . . 125.3(7)

loop_
_geom_bond_atom_site_label_1
_geom_bond_atom_site_label_2
_geom_bond_site_symmetry_2
_geom_bond_distance
Br1 Hg1 . 2.4701(14)
C1 N1 . 1.301(13)
C1 C2 . 1.381(16)
C1 H1 . 0.9300
C2 C3 . 1.335(13)
C2 H2 . 0.9300
C3 C4 . 1.336(14)
C3 C6 . 1.459(12)
C4 C5 . 1.388(16)
C4 H4 . 0.9300
C5 N1 . 1.282(13)
C5 H5 . 0.9300
C6 C11 . 1.356(14)
C6 C7 . 1.356(15)
C7 C8 . 1.364(16)
C7 H7 . 0.9300
C8 C9 . 1.357(14)
C8 H8 . 0.9300
C9 C10 . 1.346(14)
C9 C12 . 1.487(14)
C10 C11 . 1.355(16)
C10 H10 . 0.9300
C11 H11 . 0.9300
C12 O1 . 1.203(14)
C12 C13 . 1.498(17)
C13 H13A . 0.9600
C13 H13B . 0.9600
C13 H13C . 0.9600
Hg1 N1 . 2.383(8)
Hg1 N1 2_756 2.383(8)
Hg1 Br1 2_756 2.4701(14)

loop_
_geom_hbond_atom_site_label_D
_geom_hbond_atom_site_label_H
_geom_hbond_atom_site_label_A
_geom_hbond_site_symmetry_A
_geom_hbond_distance_DH
_geom_hbond_distance_HA
_geom_hbond_distance_DA
_geom_hbond_angle_DHA
C10 H10 Br1 3_435 0.93 3.01 3.579(13) 121

loop_
_geom_torsion_atom_site_label_1
_geom_torsion_atom_site_label_2
_geom_torsion_atom_site_label_3
_geom_torsion_atom_site_label_4
_geom_torsion_site_symmetry_1
_geom_torsion
N1 C1 C2 C3 . -2(2)
C1 C2 C3 C4 . -0.6(19)
C1 C2 C3 C6 . -179.5(12)
C2 C3 C4 C5 . 4(2)
C6 C3 C4 C5 . -177.4(12)
C3 C4 C5 N1 . -5(2)
C2 C3 C6 C11 . -167.2(12)
C4 C3 C6 C11 . 14.0(16)
C2 C3 C6 C7 . 14.3(16)
C4 C3 C6 C7 . -164.5(12)
C11 C6 C7 C8 . 1(2)
C3 C6 C7 C8 . 179.1(12)
C6 C7 C8 C9 . 0(2)
C7 C8 C9 C10 . -1(2)
C7 C8 C9 C12 . 179.9(12)
C8 C9 C10 C11 . 2(2)
C12 C9 C10 C11 . -179.1(12)
C9 C10 C11 C6 . -2(2)
C7 C6 C11 C10 . 0(2)
C3 C6 C11 C10 . -178.3(12)
C10 C9 C12 O1 . 170.9(13)
C8 C9 C12 O1 . -10.3(18)
C10 C9 C12 C13 . -7.3(16)
C8 C9 C12 C13 . 171.5(12)
C4 C5 N1 C1 . 3(2)
C4 C5 N1 Hg1 . -175.1(11)
C2 C1 N1 C5 . 1(2)
C2 C1 N1 Hg1 . 178.0(10)
N1 Hg1 N1 C5 2_756 81.6(9)
Br1 Hg1 N1 C5 . -174.7(9)
Br1 Hg1 N1 C5 2_756 -19.6(9)
N1 Hg1 N1 C1 2_756 -95.9(10)
Br1 Hg1 N1 C1 . 7.9(10)
Br1 Hg1 N1 C1 2_756 162.9(9)
